data_1542690
loop_
_publ_author_name
'Li, Xuanyi'
'Xu, Xiuyan'
'Wei, Weiwei'
'Lin, Aijun'
'Yao, Hequan'

_publ_section_title
;
 Organocatalyzed Asymmetric 1,6-Conjugate Addition of para-Quinone
 Methides with Dicyanoolefins.
;
_journal_issue 3
_journal_name_full 'Organic letters'
_journal_page_first 428
_journal_page_last 431
_journal_paper_doi 10.1021/acs.orglett.5b03471
_journal_volume 18
_journal_year 2016
_chemical_absolute_configuration ad
_chemical_formula_sum 'C34 H35 Br N2 O'
_chemical_formula_weight 567.55
_space_group_crystal_system orthorhombic
_space_group_IT_number 19
_space_group_name_Hall 'P 2ac 2ab'
_space_group_name_H-M_alt 'P 21 21 21'
_symmetry_space_group_name_Hall 'P 2ac 2ab'
_symmetry_space_group_name_H-M 'P 21 21 21'
_atom_sites_solution_hydrogens geom
_audit_creation_method SHELXL-2014/7
_cell_angle_alpha 90
_cell_angle_beta 90
_cell_angle_gamma 90
_cell_formula_units_Z 8
_cell_length_a 10.839(5)
_cell_length_b 23.282(10)
_cell_length_c 24.360(11)
_cell_measurement_reflns_used 2634
_cell_measurement_temperature 296(2)
_cell_measurement_theta_max 25.36
_cell_measurement_theta_min 2.71
_cell_volume 6147(5)
_computing_structure_refinement 'SHELXL-2014/7 (Sheldrick, 2014)'
_diffrn_ambient_temperature 296(2)
_diffrn_measured_fraction_theta_full 1.000
_diffrn_measured_fraction_theta_max 1.000
_diffrn_measurement_device_type 'Bruker APEX-II CCD'
_diffrn_measurement_method '\f and \w scans'
_diffrn_radiation_type MoK\a
_diffrn_radiation_wavelength 0.71073
_diffrn_reflns_av_R_equivalents 0.1185
_diffrn_reflns_av_unetI/netI 0.1493
_diffrn_reflns_laue_measured_fraction_full 1.000
_diffrn_reflns_laue_measured_fraction_max 1.000
_diffrn_reflns_limit_h_max 12
_diffrn_reflns_limit_h_min -12
_diffrn_reflns_limit_k_max 27
_diffrn_reflns_limit_k_min -17
_diffrn_reflns_limit_l_max 28
_diffrn_reflns_limit_l_min -27
_diffrn_reflns_number 35254
_diffrn_reflns_point_group_measured_fraction_full 1.000
_diffrn_reflns_point_group_measured_fraction_max 1.000
_diffrn_reflns_theta_full 25.005
_diffrn_reflns_theta_max 25.005
_diffrn_reflns_theta_min 1.210
_exptl_absorpt_coefficient_mu 1.364
_exptl_crystal_colour 'pale yellow'
_exptl_crystal_density_diffrn 1.226
_exptl_crystal_description block
_exptl_crystal_F_000 2368
_exptl_crystal_size_max 0.280
_exptl_crystal_size_mid 0.250
_exptl_crystal_size_min 0.220
_refine_diff_density_max 0.432
_refine_diff_density_min -0.491
_refine_diff_density_rms 0.050
_refine_ls_abs_structure_details
;
 Refined as an inversion twin.
;
_refine_ls_abs_structure_Flack -0.006(14)
_refine_ls_extinction_coef 0.0036(4)
_refine_ls_extinction_expression Fc^*^=kFc[1+0.001xFc^2^\l^3^/sin(2\q)]^-1/4^
_refine_ls_extinction_method 'SHELXL-2014/7 (Sheldrick 2014'
_refine_ls_goodness_of_fit_ref 0.958
_refine_ls_hydrogen_treatment constr
_refine_ls_matrix_type full
_refine_ls_number_parameters 701
_refine_ls_number_reflns 10820
_refine_ls_number_restraints 3
_refine_ls_restrained_S_all 0.958
_refine_ls_R_factor_all 0.1620
_refine_ls_R_factor_gt 0.0547
_refine_ls_shift/su_max 0.000
_refine_ls_shift/su_mean 0.000
_refine_ls_structure_factor_coef Fsqd
_refine_ls_weighting_details 'w=1/[\s^2^(Fo^2^)+(0.0399P)^2^] where P=(Fo^2^+2Fc^2^)/3'
_refine_ls_weighting_scheme calc
_refine_ls_wR_factor_gt 0.1050
_refine_ls_wR_factor_ref 0.1408
_reflns_Friedel_coverage 0.806
_reflns_friedel_fraction_full 1.000
_reflns_friedel_fraction_max 1.000
_reflns_number_gt 4970
_reflns_number_total 10820
_reflns_threshold_expression 'I > 2\s(I)'
_cod_data_source_file ol5b03471_si_002.cif
_cod_data_source_block 20151113LAJ1_0m_a
_cod_database_code 1542690
_shelx_shelxl_version_number 2014/7
_shelx_space_group_comment
;
The symmetry employed for this shelxl refinement is uniquely defined
by the following loop, which should always be used as a source of
symmetry information in preference to the above space-group names.
They are only intended as comments.
;
_shelx_estimated_absorpt_t_min 0.701
_shelx_estimated_absorpt_t_max 0.753

loop_
_space_group_symop_operation_xyz
'x, y, z'
'-x+1/2, -y, z+1/2'
'x+1/2, -y+1/2, -z'
'-x, y+1/2, -z+1/2'

loop_
_atom_site_label
_atom_site_type_symbol
_atom_site_fract_x
_atom_site_fract_y
_atom_site_fract_z
_atom_site_U_iso_or_equiv
_atom_site_adp_type
_atom_site_occupancy
_atom_site_site_symmetry_order
_atom_site_calc_flag
_atom_site_refinement_flags_posn
_atom_site_refinement_flags_adp
Br1 Br 0.46454(10) 0.59152(4) 0.34172(4) 0.0890(4) Uani 1 1 d . .
Br2 Br 0.96564(14) 0.63496(5) 0.21355(6) 0.1255(6) Uani 1 1 d . .
C1 C 0.4279(8) 0.5572(3) 0.2745(4) 0.057(2) Uani 1 1 d . .
C2 C 0.4992(8) 0.5669(3) 0.2294(4) 0.064(3) Uani 1 1 d . .
H2 H 0.5670 0.5912 0.2321 0.077 Uiso 1 1 calc R U
C3 C 0.4717(8) 0.5408(3) 0.1787(3) 0.055(2) Uani 1 1 d . .
H3 H 0.5220 0.5480 0.1486 0.065 Uiso 1 1 calc R U
C4 C 0.3725(7) 0.5050(3) 0.1731(3) 0.044(2) Uani 1 1 d . .
C5 C 0.2989(8) 0.4970(4) 0.2182(4) 0.066(3) Uani 1 1 d . .
H5 H 0.2288 0.4742 0.2153 0.079 Uiso 1 1 calc R U
C6 C 0.3275(9) 0.5225(4) 0.2686(4) 0.073(3) Uani 1 1 d . .
H6 H 0.2768 0.5157 0.2987 0.088 Uiso 1 1 calc R U
C7 C 0.3515(7) 0.4760(3) 0.1186(3) 0.045(2) Uani 1 1 d . .
H7 H 0.4112 0.4924 0.0927 0.054 Uiso 1 1 calc R U
C8 C 0.2206(7) 0.4900(3) 0.0958(4) 0.054(2) Uani 1 1 d . .
H8 H 0.1592 0.4810 0.1240 0.065 Uiso 1 1 calc R U
C9 C 0.2070(9) 0.5535(4) 0.0793(5) 0.077(3) Uani 1 1 d . .
H9A H 0.1227 0.5603 0.0676 0.092 Uiso 1 1 calc R U
H9B H 0.2224 0.5774 0.1112 0.092 Uiso 1 1 calc R U
C10 C 0.2927(10) 0.5713(4) 0.0341(5) 0.089(4) Uani 1 1 d . .
H10A H 0.2587 0.6048 0.0160 0.106 Uiso 1 1 calc R U
H10B H 0.3711 0.5823 0.0501 0.106 Uiso 1 1 calc R U
C11 C 0.3155(8) 0.5259(4) -0.0081(4) 0.067(3) Uani 1 1 d . .
C12 C 0.3890(10) 0.5367(5) -0.0539(6) 0.091(4) Uani 1 1 d . .
H12 H 0.4223 0.5733 -0.0578 0.109 Uiso 1 1 calc R U
C13 C 0.4147(11) 0.4980(7) -0.0924(5) 0.105(4) Uani 1 1 d . .
H13 H 0.4642 0.5076 -0.1222 0.126 Uiso 1 1 calc R U
C14 C 0.3674(10) 0.4441(6) -0.0876(5) 0.095(3) Uani 1 1 d . .
H14 H 0.3838 0.4170 -0.1147 0.114 Uiso 1 1 calc R U
C15 C 0.2950(8) 0.4288(4) -0.0429(4) 0.069(3) Uani 1 1 d . .
H15 H 0.2655 0.3915 -0.0393 0.083 Uiso 1 1 calc R U
C16 C 0.2672(7) 0.4705(4) -0.0033(4) 0.053(2) Uani 1 1 d . .
C17 C 0.1916(8) 0.4557(3) 0.0446(4) 0.051(2) Uani 1 1 d . .
C18 C 0.0996(8) 0.4180(3) 0.0443(3) 0.048(2) Uani 1 1 d . .
C19 C 0.0534(8) 0.3875(3) -0.0031(4) 0.056(2) Uani 1 1 d . .
C20 C 0.0311(8) 0.4050(4) 0.0923(4) 0.059(2) Uani 1 1 d . .
C21 C 0.3728(6) 0.4113(3) 0.1192(3) 0.0393(18) Uani 1 1 d . .
C22 C 0.3104(7) 0.3741(3) 0.1521(3) 0.049(2) Uani 1 1 d . .
H22 H 0.2568 0.3891 0.1782 0.059 Uiso 1 1 calc R U
C23 C 0.3230(7) 0.3144(3) 0.1487(3) 0.042(2) Uani 1 1 d . .
C24 C 0.4010(7) 0.2933(3) 0.1087(3) 0.047(2) Uani 1 1 d . .
C25 C 0.4693(7) 0.3286(3) 0.0741(3) 0.046(2) Uani 1 1 d . .
C26 C 0.4535(7) 0.3882(3) 0.0805(3) 0.0403(18) Uani 1 1 d . .
H26 H 0.4985 0.4130 0.0583 0.048 Uiso 1 1 calc R U
C27 C 0.5595(7) 0.3063(3) 0.0305(3) 0.053(2) Uani 1 1 d . .
C28 C 0.6269(9) 0.3544(4) 0.0006(4) 0.088(3) Uani 1 1 d . .
H28A H 0.6677 0.3786 0.0269 0.133 Uiso 1 1 calc R U
H28B H 0.5687 0.3768 -0.0199 0.133 Uiso 1 1 calc R U
H28C H 0.6869 0.3382 -0.0239 0.133 Uiso 1 1 calc R U
C29 C 0.4859(8) 0.2735(3) -0.0149(3) 0.069(3) Uani 1 1 d . .
H29A H 0.4763 0.2978 -0.0465 0.103 Uiso 1 1 calc R U
H29B H 0.4061 0.2631 -0.0010 0.103 Uiso 1 1 calc DR U
H29C H 0.5301 0.2394 -0.0251 0.103 Uiso 1 1 calc R U
C30 C 0.6580(8) 0.2669(4) 0.0561(4) 0.082(3) Uani 1 1 d . .
H30A H 0.7023 0.2474 0.0274 0.122 Uiso 1 1 calc R U
H30B H 0.6187 0.2391 0.0794 0.122 Uiso 1 1 calc DR U
H30C H 0.7145 0.2895 0.0774 0.122 Uiso 1 1 calc R U
C31 C 0.2497(8) 0.2748(4) 0.1886(3) 0.060(2) Uani 1 1 d . .
C32 C 0.1779(10) 0.3088(4) 0.2309(4) 0.088(3) Uani 1 1 d . .
H32A H 0.1174 0.3322 0.2127 0.131 Uiso 1 1 calc R U
H32B H 0.2334 0.3330 0.2511 0.131 Uiso 1 1 calc R U
H32C H 0.1373 0.2829 0.2556 0.131 Uiso 1 1 calc R U
C33 C 0.3389(9) 0.2360(4) 0.2204(4) 0.078(3) Uani 1 1 d . .
H33A H 0.3997 0.2593 0.2385 0.116 Uiso 1 1 calc R U
H33B H 0.3791 0.2103 0.1954 0.116 Uiso 1 1 calc R U
H33C H 0.2939 0.2143 0.2473 0.116 Uiso 1 1 calc R U
C34 C 0.1577(8) 0.2385(4) 0.1568(4) 0.075(3) Uani 1 1 d . .
H34A H 0.1126 0.2145 0.1818 0.113 Uiso 1 1 calc R U
H34B H 0.2010 0.2148 0.1309 0.113 Uiso 1 1 calc R U
H34C H 0.1014 0.2631 0.1376 0.113 Uiso 1 1 calc R U
C35 C 0.8493(7) 0.3582(3) 0.4750(4) 0.051(2) Uani 1 1 d . .
C36 C 0.7813(6) 0.4085(3) 0.4660(3) 0.0438(19) Uani 1 1 d . .
C37 C 0.7587(6) 0.4247(3) 0.4120(4) 0.046(2) Uani 1 1 d . .
H37 H 0.7135 0.4578 0.4052 0.055 Uiso 1 1 calc R U
C38 C 0.8021(7) 0.3925(3) 0.3681(3) 0.045(2) Uani 1 1 d . .
C39 C 0.8710(7) 0.3445(3) 0.3794(3) 0.047(2) Uani 1 1 d . .
H39 H 0.9029 0.3238 0.3499 0.057 Uiso 1 1 calc R U
C40 C 0.8958(7) 0.3249(3) 0.4317(4) 0.048(2) Uani 1 1 d . .
C41 C 0.9708(8) 0.2699(3) 0.4405(3) 0.054(2) Uani 1 1 d . .
C42 C 1.0248(9) 0.2471(4) 0.3859(4) 0.090(3) Uani 1 1 d . .
H42A H 1.0745 0.2138 0.3930 0.134 Uiso 1 1 calc R U
H42B H 1.0747 0.2764 0.3692 0.134 Uiso 1 1 calc R U
H42C H 0.9587 0.2370 0.3615 0.134 Uiso 1 1 calc R U
C43 C 0.8862(9) 0.2227(3) 0.4626(4) 0.087(3) Uani 1 1 d . .
H43A H 0.8476 0.2356 0.4959 0.131 Uiso 1 1 calc R U
H43B H 0.9339 0.1888 0.4700 0.131 Uiso 1 1 calc R U
H43C H 0.8239 0.2140 0.4358 0.131 Uiso 1 1 calc R U
C44 C 1.0807(8) 0.2776(4) 0.4788(4) 0.084(3) Uani 1 1 d . .
H44A H 1.0528 0.2923 0.5135 0.125 Uiso 1 1 calc DR U
H44B H 1.1380 0.3042 0.4627 0.125 Uiso 1 1 calc R U
H44C H 1.1207 0.2413 0.4842 0.125 Uiso 1 1 calc R U
C45 C 0.7334(7) 0.4464(3) 0.5138(4) 0.053(2) Uani 1 1 d . .
C46 C 0.6665(9) 0.4999(4) 0.4933(4) 0.084(3) Uani 1 1 d . .
H46A H 0.5957 0.4887 0.4721 0.126 Uiso 1 1 calc R U
H46B H 0.7213 0.5221 0.4707 0.126 Uiso 1 1 calc R U
H46C H 0.6405 0.5226 0.5241 0.126 Uiso 1 1 calc R U
C47 C 0.8428(8) 0.4677(4) 0.5476(4) 0.078(3) Uani 1 1 d . .
H47A H 0.8135 0.4912 0.5772 0.118 Uiso 1 1 calc R U
H47B H 0.8966 0.4899 0.5246 0.118 Uiso 1 1 calc R U
H47C H 0.8871 0.4354 0.5621 0.118 Uiso 1 1 calc R U
C48 C 0.6451(9) 0.4139(4) 0.5494(4) 0.093(3) Uani 1 1 d . .
H48A H 0.6860 0.3811 0.5649 0.139 Uiso 1 1 calc R U
H48B H 0.5761 0.4014 0.5278 0.139 Uiso 1 1 calc R U
H48C H 0.6166 0.4384 0.5785 0.139 Uiso 1 1 calc R U
C49 C 0.7706(7) 0.4068(3) 0.3090(3) 0.047(2) Uani 1 1 d . .
H49 H 0.8105 0.3772 0.2865 0.056 Uiso 1 1 calc R U
C50 C 0.8184(8) 0.4638(4) 0.2879(4) 0.053(2) Uani 1 1 d . .
C51 C 0.9051(9) 0.4640(4) 0.2479(4) 0.081(3) Uani 1 1 d . .
H51 H 0.9363 0.4294 0.2351 0.097 Uiso 1 1 calc R U
C52 C 0.9481(10) 0.5150(5) 0.2259(4) 0.098(4) Uani 1 1 d . .
H52 H 1.0049 0.5140 0.1973 0.118 Uiso 1 1 calc R U
C53 C 0.9091(9) 0.5658(4) 0.2451(4) 0.070(3) Uani 1 1 d . .
C54 C 0.8233(9) 0.5678(4) 0.2862(4) 0.077(3) Uani 1 1 d . .
H54 H 0.7957 0.6028 0.2998 0.092 Uiso 1 1 calc R U
C55 C 0.7782(8) 0.5165(4) 0.3074(4) 0.070(3) Uani 1 1 d . .
H55 H 0.7198 0.5175 0.3354 0.084 Uiso 1 1 calc R U
C56 C 0.6301(7) 0.4010(3) 0.2981(3) 0.055(2) Uani 1 1 d . .
H56 H 0.5866 0.4325 0.3165 0.066 Uiso 1 1 calc R U
C57 C 0.5982(8) 0.4019(4) 0.2368(4) 0.071(3) Uani 1 1 d . .
H57A H 0.5094 0.3994 0.2325 0.085 Uiso 1 1 calc R U
H57B H 0.6248 0.4382 0.2212 0.085 Uiso 1 1 calc R U
C58 C 0.6576(9) 0.3536(4) 0.2057(4) 0.080(3) Uani 1 1 d . .
H58A H 0.7391 0.3657 0.1941 0.096 Uiso 1 1 calc R U
H58B H 0.6095 0.3460 0.1730 0.096 Uiso 1 1 calc R U
C59 C 0.6695(9) 0.2990(4) 0.2378(5) 0.074(3) Uani 1 1 d . .
C60 C 0.7189(11) 0.2511(6) 0.2111(5) 0.111(4) Uani 1 1 d . .
H60 H 0.7424 0.2533 0.1745 0.133 Uiso 1 1 calc R U
C61 C 0.7325(14) 0.1995(7) 0.2404(8) 0.138(6) Uani 1 1 d . .
H61 H 0.7645 0.1673 0.2229 0.166 Uiso 1 1 calc R U
C62 C 0.6993(15) 0.1961(5) 0.2943(8) 0.129(5) Uani 1 1 d . .
H62 H 0.7102 0.1618 0.3133 0.155 Uiso 1 1 calc R U
C63 C 0.6501(9) 0.2425(5) 0.3208(5) 0.089(3) Uani 1 1 d . .
H63 H 0.6270 0.2400 0.3575 0.107 Uiso 1 1 calc R U
C64 C 0.6350(8) 0.2938(4) 0.2917(5) 0.066(3) Uani 1 1 d . .
C65 C 0.5830(8) 0.3446(4) 0.3196(4) 0.060(2) Uani 1 1 d . .
C66 C 0.4937(10) 0.3438(5) 0.3588(5) 0.080(3) Uani 1 1 d . .
C67 C 0.4337(10) 0.2926(6) 0.3756(5) 0.102(4) Uani 1 1 d . .
C68 C 0.4527(11) 0.3936(7) 0.3852(5) 0.103(4) Uani 1 1 d . .
N1 N -0.0286(8) 0.3928(4) 0.1292(4) 0.091(3) Uani 1 1 d . .
N2 N 0.0097(7) 0.3629(3) -0.0376(3) 0.075(2) Uani 1 1 d . .
N3 N 0.3830(11) 0.2527(5) 0.3910(5) 0.145(5) Uani 1 1 d . .
N4 N 0.4147(10) 0.4325(6) 0.4088(5) 0.149(5) Uani 1 1 d . .
O1 O 0.4036(5) 0.2339(2) 0.1052(2) 0.0694(18) Uani 1 1 d . .
H1 H 0.4293 0.2244 0.0749 0.104 Uiso 1 1 calc DR U
O2 O 0.8681(6) 0.3440(2) 0.5293(2) 0.0792(19) Uani 1 1 d . .
H2A H 0.8677 0.3090 0.5326 0.119 Uiso 1 1 calc DR U

loop_
_atom_site_aniso_label
_atom_site_aniso_U_11
_atom_site_aniso_U_22
_atom_site_aniso_U_33
_atom_site_aniso_U_23
_atom_site_aniso_U_13
_atom_site_aniso_U_12
Br1 0.1062(8) 0.0987(8) 0.0621(7) -0.0312(6) -0.0046(6) -0.0044(7)
Br2 0.1507(12) 0.0802(8) 0.1455(12) 0.0215(7) 0.0620(10) -0.0210(8)
C1 0.056(6) 0.064(6) 0.051(6) -0.017(4) -0.001(5) 0.001(5)
C2 0.064(7) 0.069(6) 0.060(7) -0.012(5) 0.001(5) -0.017(4)
C3 0.059(6) 0.057(5) 0.047(6) -0.006(4) -0.007(5) -0.007(5)
C4 0.036(5) 0.046(5) 0.049(6) -0.011(4) -0.002(4) 0.006(4)
C5 0.054(6) 0.074(6) 0.069(7) -0.022(5) 0.009(6) -0.008(5)
C6 0.079(7) 0.081(7) 0.060(7) -0.019(5) 0.018(6) -0.006(6)
C7 0.036(5) 0.051(5) 0.048(5) -0.007(4) -0.005(4) 0.006(4)
C8 0.049(6) 0.044(5) 0.068(6) -0.011(4) -0.011(5) 0.010(4)
C9 0.063(7) 0.051(6) 0.116(9) -0.009(6) -0.032(7) 0.007(5)
C10 0.085(8) 0.048(7) 0.132(11) 0.019(7) -0.041(8) -0.006(5)
C11 0.053(6) 0.070(8) 0.077(8) 0.027(6) -0.028(6) -0.010(5)
C12 0.063(8) 0.114(10) 0.095(10) 0.048(8) -0.021(7) -0.026(7)
C13 0.073(9) 0.169(14) 0.071(10) 0.033(9) -0.008(7) -0.025(9)
C14 0.068(8) 0.148(11) 0.069(9) 0.000(7) -0.003(7) -0.010(7)
C15 0.054(6) 0.093(8) 0.059(7) 0.003(6) -0.003(5) -0.007(5)
C16 0.042(5) 0.058(6) 0.060(7) 0.004(5) -0.015(5) 0.006(4)
C17 0.050(6) 0.039(5) 0.063(7) -0.003(4) -0.006(5) 0.013(4)
C18 0.053(5) 0.044(5) 0.047(6) -0.001(4) -0.003(5) 0.001(4)
C19 0.061(6) 0.044(5) 0.062(7) -0.004(4) -0.002(5) 0.000(4)
C20 0.045(5) 0.075(6) 0.058(7) -0.016(5) -0.004(5) -0.002(5)
C21 0.040(5) 0.035(5) 0.043(5) -0.004(4) 0.002(4) 0.009(4)
C22 0.051(5) 0.047(6) 0.050(6) -0.015(4) 0.006(5) 0.005(4)
C23 0.037(5) 0.056(6) 0.033(5) -0.003(4) -0.003(4) 0.000(4)
C24 0.047(5) 0.046(6) 0.048(6) -0.005(4) 0.004(5) 0.007(4)
C25 0.041(5) 0.054(6) 0.042(5) -0.011(4) 0.007(4) 0.004(4)
C26 0.042(5) 0.040(5) 0.039(5) -0.005(3) 0.003(4) 0.000(4)
C27 0.051(6) 0.053(5) 0.054(6) -0.012(4) 0.009(5) 0.005(4)
C28 0.086(7) 0.081(7) 0.098(8) -0.015(6) 0.055(6) -0.006(6)
C29 0.072(7) 0.081(6) 0.053(6) -0.015(4) 0.006(5) 0.011(5)
C30 0.055(6) 0.084(7) 0.106(9) -0.026(6) 0.001(6) 0.018(5)
C31 0.067(6) 0.064(6) 0.048(6) -0.002(5) 0.011(5) -0.001(5)
C32 0.109(8) 0.082(7) 0.072(8) 0.000(6) 0.033(7) -0.005(6)
C33 0.092(7) 0.073(6) 0.068(7) 0.023(5) -0.005(6) -0.001(6)
C34 0.072(6) 0.089(7) 0.065(7) 0.005(6) 0.000(6) -0.027(5)
C35 0.050(5) 0.050(5) 0.052(6) 0.004(4) -0.010(4) -0.002(4)
C36 0.032(5) 0.044(5) 0.056(6) -0.003(4) 0.002(4) 0.002(4)
C37 0.033(5) 0.043(5) 0.062(7) 0.000(4) -0.001(4) 0.009(4)
C38 0.044(5) 0.041(5) 0.049(6) -0.001(4) -0.002(4) 0.001(4)
C39 0.046(5) 0.047(5) 0.048(6) -0.001(4) -0.002(4) 0.009(4)
C40 0.047(5) 0.041(5) 0.056(6) -0.005(4) -0.008(4) 0.006(4)
C41 0.052(5) 0.045(5) 0.064(6) -0.009(4) -0.015(5) 0.015(5)
C42 0.101(8) 0.076(6) 0.091(8) -0.004(5) 0.008(7) 0.047(6)
C43 0.086(7) 0.050(6) 0.127(10) 0.008(6) -0.004(7) 0.004(5)
C44 0.063(7) 0.078(7) 0.109(9) -0.010(6) -0.028(6) 0.026(5)
C45 0.046(6) 0.057(6) 0.056(6) -0.005(5) 0.006(5) 0.004(4)
C46 0.097(8) 0.076(7) 0.079(8) -0.020(6) -0.001(6) 0.040(6)
C47 0.072(7) 0.077(7) 0.086(8) -0.036(6) -0.011(6) 0.003(5)
C48 0.100(8) 0.083(7) 0.096(8) -0.009(6) 0.042(7) 0.001(6)
C49 0.046(5) 0.048(5) 0.047(6) 0.008(4) -0.001(4) 0.004(4)
C50 0.050(6) 0.059(6) 0.051(6) 0.001(5) 0.004(5) 0.002(4)
C51 0.096(8) 0.062(7) 0.083(8) 0.000(5) 0.030(7) 0.011(6)
C52 0.105(9) 0.074(7) 0.116(9) 0.016(7) 0.068(8) 0.015(7)
C53 0.071(7) 0.051(6) 0.089(8) 0.008(5) 0.011(6) -0.002(5)
C54 0.089(8) 0.062(7) 0.081(8) 0.010(5) 0.023(6) -0.002(5)
C55 0.084(7) 0.060(7) 0.067(7) 0.006(5) 0.033(6) 0.012(5)
C56 0.049(6) 0.054(5) 0.063(6) 0.003(5) -0.011(4) 0.009(4)
C57 0.065(6) 0.075(6) 0.074(7) 0.016(6) -0.022(5) -0.002(5)
C58 0.095(8) 0.090(8) 0.054(7) -0.009(6) -0.024(6) -0.013(6)
C59 0.075(7) 0.071(7) 0.077(9) -0.010(7) -0.024(6) -0.002(6)
C60 0.132(11) 0.107(11) 0.093(10) -0.031(9) -0.042(8) 0.015(9)
C61 0.146(13) 0.111(13) 0.157(16) -0.052(12) -0.061(13) 0.027(10)
C62 0.154(13) 0.053(8) 0.182(17) -0.006(10) -0.057(13) -0.004(8)
C63 0.080(7) 0.073(8) 0.115(10) 0.026(7) -0.037(7) -0.013(6)
C64 0.065(7) 0.051(6) 0.080(8) 0.009(6) -0.022(6) -0.007(5)
C65 0.047(6) 0.080(7) 0.051(6) 0.013(5) -0.021(5) -0.006(5)
C66 0.065(8) 0.097(9) 0.077(8) 0.024(6) -0.008(6) -0.013(6)
C67 0.075(8) 0.132(11) 0.099(9) 0.032(8) -0.007(7) -0.029(8)
C68 0.061(8) 0.156(13) 0.093(10) -0.007(8) 0.019(7) -0.005(8)
N1 0.086(6) 0.109(7) 0.078(6) -0.008(5) 0.017(5) -0.005(5)
N2 0.097(7) 0.060(5) 0.068(6) -0.004(4) -0.015(5) -0.028(4)
N3 0.144(10) 0.159(10) 0.134(10) 0.069(8) 0.002(8) -0.043(8)
N4 0.097(9) 0.199(13) 0.151(12) -0.039(9) 0.055(8) 0.006(8)
O1 0.097(5) 0.046(4) 0.065(4) -0.010(3) 0.025(3) 0.006(3)
O2 0.120(5) 0.062(4) 0.056(4) 0.006(3) -0.004(4) 0.017(3)

loop_
_atom_type_symbol
_atom_type_description
_atom_type_scat_dispersion_real
_atom_type_scat_dispersion_imag
_atom_type_scat_source
C C 0.0033 0.0016 'International Tables Vol C Tables 4.2.6.8 and 6.1.1.4'
H H 0.0000 0.0000 'International Tables Vol C Tables 4.2.6.8 and 6.1.1.4'
Br Br -0.2901 2.4595 'International Tables Vol C Tables 4.2.6.8 and 6.1.1.4'
N N 0.0061 0.0033 'International Tables Vol C Tables 4.2.6.8 and 6.1.1.4'
O O 0.0106 0.0060 'International Tables Vol C Tables 4.2.6.8 and 6.1.1.4'

loop_
_geom_angle_atom_site_label_1
_geom_angle_atom_site_label_2
_geom_angle_atom_site_label_3
_geom_angle
C2 C1 C6 117.8(8)
C2 C1 Br1 121.1(7)
C6 C1 Br1 121.1(7)
C1 C2 C3 121.0(8)
C1 C2 H2 119.5
C3 C2 H2 119.5
C4 C3 C2 121.1(8)
C4 C3 H3 119.4
C2 C3 H3 119.4
C3 C4 C5 117.4(7)
C3 C4 C7 118.7(7)
C5 C4 C7 123.9(7)
C4 C5 C6 121.1(8)
C4 C5 H5 119.4
C6 C5 H5 119.4
C1 C6 C5 121.4(9)
C1 C6 H6 119.3
C5 C6 H6 119.3
C4 C7 C21 114.2(6)
C4 C7 C8 111.0(6)
C21 C7 C8 110.4(6)
C4 C7 H7 106.9
C21 C7 H7 106.9
C8 C7 H7 106.9
C17 C8 C9 105.8(7)
C17 C8 C7 111.8(6)
C9 C8 C7 112.4(6)
C17 C8 H8 108.9
C9 C8 H8 108.9
C7 C8 H8 108.9
C10 C9 C8 113.4(8)
C10 C9 H9A 108.9
C8 C9 H9A 108.9
C10 C9 H9B 108.9
C8 C9 H9B 108.9
H9A C9 H9B 107.7
C11 C10 C9 114.4(8)
C11 C10 H10A 108.7
C9 C10 H10A 108.7
C11 C10 H10B 108.7
C9 C10 H10B 108.7
H10A C10 H10B 107.6
C12 C11 C16 116.7(11)
C12 C11 C10 121.1(11)
C16 C11 C10 122.2(10)
C13 C12 C11 124.1(12)
C13 C12 H12 118.0
C11 C12 H12 118.0
C12 C13 C14 119.1(12)
C12 C13 H13 120.5
C14 C13 H13 120.5
C13 C14 C15 121.1(12)
C13 C14 H14 119.4
C15 C14 H14 119.4
C14 C15 C16 118.9(10)
C14 C15 H15 120.5
C16 C15 H15 120.5
C11 C16 C15 120.0(9)
C11 C16 C17 119.6(9)
C15 C16 C17 120.3(8)
C18 C17 C16 124.9(8)
C18 C17 C8 120.6(8)
C16 C17 C8 114.5(8)
C17 C18 C20 122.1(8)
C17 C18 C19 126.0(8)
C20 C18 C19 111.9(7)
N2 C19 C18 174.6(10)
N1 C20 C18 176.2(10)
C22 C21 C26 117.7(7)
C22 C21 C7 124.1(7)
C26 C21 C7 118.0(7)
C21 C22 C23 123.3(7)
C21 C22 H22 118.3
C23 C22 H22 118.3
C24 C23 C22 117.1(7)
C24 C23 C31 122.9(7)
C22 C23 C31 120.0(7)
O1 C24 C23 114.3(7)
O1 C24 C25 122.8(7)
C23 C24 C25 122.9(7)
C24 C25 C26 116.8(7)
C24 C25 C27 124.0(7)
C26 C25 C27 119.2(7)
C21 C26 C25 122.1(7)
C21 C26 H26 118.9
C25 C26 H26 118.9
C28 C27 C25 112.8(6)
C28 C27 C30 107.4(7)
C25 C27 C30 111.3(7)
C28 C27 C29 105.5(7)
C25 C27 C29 109.3(6)
C30 C27 C29 110.4(6)
C27 C28 H28A 109.5
C27 C28 H28B 109.5
H28A C28 H28B 109.5
C27 C28 H28C 109.5
H28A C28 H28C 109.5
H28B C28 H28C 109.5
C27 C29 H29A 109.5
C27 C29 H29B 109.5
H29A C29 H29B 109.5
C27 C29 H29C 109.5
H29A C29 H29C 109.5
H29B C29 H29C 109.5
C27 C30 H30A 109.5
C27 C30 H30B 109.5
H30A C30 H30B 109.5
C27 C30 H30C 109.5
H30A C30 H30C 109.5
H30B C30 H30C 109.5
C32 C31 C34 107.5(7)
C32 C31 C33 106.8(8)
C34 C31 C33 110.1(7)
C32 C31 C23 112.2(7)
C34 C31 C23 110.2(7)
C33 C31 C23 110.0(7)
C31 C32 H32A 109.5
C31 C32 H32B 109.5
H32A C32 H32B 109.5
C31 C32 H32C 109.5
H32A C32 H32C 109.5
H32B C32 H32C 109.5
C31 C33 H33A 109.5
C31 C33 H33B 109.5
H33A C33 H33B 109.5
C31 C33 H33C 109.5
H33A C33 H33C 109.5
H33B C33 H33C 109.5
C31 C34 H34A 109.5
C31 C34 H34B 109.5
H34A C34 H34B 109.5
C31 C34 H34C 109.5
H34A C34 H34C 109.5
H34B C34 H34C 109.5
O2 C35 C36 115.4(7)
O2 C35 C40 122.3(7)
C36 C35 C40 122.3(8)
C37 C36 C35 117.8(7)
C37 C36 C45 119.9(7)
C35 C36 C45 122.3(7)
C38 C37 C36 121.6(7)
C38 C37 H37 119.2
C36 C37 H37 119.2
C39 C38 C37 118.0(8)
C39 C38 C49 119.4(7)
C37 C38 C49 122.5(7)
C38 C39 C40 124.1(8)
C38 C39 H39 118.0
C40 C39 H39 118.0
C39 C40 C35 116.2(7)
C39 C40 C41 120.6(7)
C35 C40 C41 123.2(8)
C44 C41 C40 113.7(6)
C44 C41 C43 109.8(7)
C40 C41 C43 109.4(7)
C44 C41 C42 105.7(8)
C40 C41 C42 111.5(7)
C43 C41 C42 106.4(7)
C41 C42 H42A 109.5
C41 C42 H42B 109.5
H42A C42 H42B 109.5
C41 C42 H42C 109.5
H42A C42 H42C 109.5
H42B C42 H42C 109.5
C41 C43 H43A 109.5
C41 C43 H43B 109.5
H43A C43 H43B 109.5
C41 C43 H43C 109.5
H43A C43 H43C 109.5
H43B C43 H43C 109.5
C41 C44 H44A 109.5
C41 C44 H44B 109.5
H44A C44 H44B 109.5
C41 C44 H44C 109.5
H44A C44 H44C 109.5
H44B C44 H44C 109.5
C48 C45 C47 110.4(8)
C48 C45 C46 107.4(7)
C47 C45 C46 106.2(7)
C48 C45 C36 111.3(7)
C47 C45 C36 109.2(7)
C46 C45 C36 112.2(7)
C45 C46 H46A 109.5
C45 C46 H46B 109.5
H46A C46 H46B 109.5
C45 C46 H46C 109.5
H46A C46 H46C 109.5
H46B C46 H46C 109.5
C45 C47 H47A 109.5
C45 C47 H47B 109.5
H47A C47 H47B 109.5
C45 C47 H47C 109.5
H47A C47 H47C 109.5
H47B C47 H47C 109.5
C45 C48 H48A 109.5
C45 C48 H48B 109.5
H48A C48 H48B 109.5
C45 C48 H48C 109.5
H48A C48 H48C 109.5
H48B C48 H48C 109.5
C50 C49 C38 115.9(7)
C50 C49 C56 110.7(6)
C38 C49 C56 111.4(6)
C50 C49 H49 106.1
C38 C49 H49 106.1
C56 C49 H49 106.1
C51 C50 C55 117.5(8)
C51 C50 C49 118.9(8)
C55 C50 C49 123.6(8)
C50 C51 C52 121.1(8)
C50 C51 H51 119.5
C52 C51 H51 119.5
C53 C52 C51 121.1(9)
C53 C52 H52 119.5
C51 C52 H52 119.5
C52 C53 C54 119.9(8)
C52 C53 Br2 120.6(8)
C54 C53 Br2 119.4(7)
C53 C54 C55 118.9(8)
C53 C54 H54 120.6
C55 C54 H54 120.6
C50 C55 C54 121.5(8)
C50 C55 H55 119.2
C54 C55 H55 119.2
C65 C56 C57 106.0(7)
C65 C56 C49 110.4(6)
C57 C56 C49 112.8(7)
C65 C56 H56 109.2
C57 C56 H56 109.2
C49 C56 H56 109.2
C58 C57 C56 112.6(7)
C58 C57 H57A 109.1
C56 C57 H57A 109.1
C58 C57 H57B 109.1
C56 C57 H57B 109.1
H57A C57 H57B 107.8
C57 C58 C59 114.2(9)
C57 C58 H58A 108.7
C59 C58 H58A 108.7
C57 C58 H58B 108.7
C59 C58 H58B 108.7
H58A C58 H58B 107.6
C64 C59 C60 118.7(10)
C64 C59 C58 123.4(9)
C60 C59 C58 117.9(12)
C59 C60 C61 119.1(13)
C59 C60 H60 120.5
C61 C60 H60 120.5
C62 C61 C60 120.7(14)
C62 C61 H61 119.6
C60 C61 H61 119.6
C61 C62 C63 120.7(14)
C61 C62 H62 119.6
C63 C62 H62 119.6
C62 C63 C64 118.9(12)
C62 C63 H63 120.6
C64 C63 H63 120.6
C59 C64 C63 121.9(10)
C59 C64 C65 118.3(9)
C63 C64 C65 119.8(11)
C66 C65 C64 125.7(9)
C66 C65 C56 119.9(9)
C64 C65 C56 114.2(8)
C65 C66 C68 122.5(10)
C65 C66 C67 122.8(11)
C68 C66 C67 114.7(11)
N3 C67 C66 176.9(15)
N4 C68 C66 176.1(14)
C24 O1 H1 109.5
C35 O2 H2A 109.5

loop_
_geom_bond_atom_site_label_1
_geom_bond_atom_site_label_2
_geom_bond_distance
Br1 C1 1.865(8)
Br2 C53 1.886(8)
C1 C2 1.362(11)
C1 C6 1.363(11)
C2 C3 1.407(10)
C2 H2 0.9300
C3 C4 1.368(10)
C3 H3 0.9300
C4 C5 1.371(11)
C4 C7 1.508(10)
C5 C6 1.397(11)
C5 H5 0.9300
C6 H6 0.9300
C7 C21 1.525(10)
C7 C8 1.557(10)
C7 H7 0.9800
C8 C17 1.515(11)
C8 C9 1.538(11)
C8 H8 0.9800
C9 C10 1.499(14)
C9 H9A 0.9700
C9 H9B 0.9700
C10 C11 1.495(14)
C10 H10A 0.9700
C10 H10B 0.9700
C11 C12 1.393(15)
C11 C16 1.396(11)
C12 C13 1.330(15)
C12 H12 0.9300
C13 C14 1.360(14)
C13 H13 0.9300
C14 C15 1.387(13)
C14 H14 0.9300
C15 C16 1.403(11)
C15 H15 0.9300
C16 C17 1.467(12)
C17 C18 1.329(10)
C18 C20 1.417(12)
C18 C19 1.445(12)
C19 N2 1.123(9)
C20 N1 1.144(10)
C21 C22 1.360(10)
C21 C26 1.394(9)
C22 C23 1.399(10)
C22 H22 0.9300
C23 C24 1.379(10)
C23 C31 1.558(11)
C24 O1 1.385(8)
C24 C25 1.391(10)
C25 C26 1.406(9)
C25 C27 1.534(10)
C26 H26 0.9300
C27 C28 1.522(11)
C27 C30 1.540(11)
C27 C29 1.564(10)
C28 H28A 0.9600
C28 H28B 0.9600
C28 H28C 0.9600
C29 H29A 0.9600
C29 H29B 0.9600
C29 H29C 0.9600
C30 H30A 0.9600
C30 H30B 0.9600
C30 H30C 0.9600
C31 C32 1.514(11)
C31 C34 1.521(11)
C31 C33 1.533(11)
C32 H32A 0.9600
C32 H32B 0.9600
C32 H32C 0.9600
C33 H33A 0.9600
C33 H33B 0.9600
C33 H33C 0.9600
C34 H34A 0.9600
C34 H34B 0.9600
C34 H34C 0.9600
C35 O2 1.379(9)
C35 C36 1.401(10)
C35 C40 1.403(11)
C36 C37 1.389(10)
C36 C45 1.550(11)
C37 C38 1.388(10)
C37 H37 0.9300
C38 C39 1.372(9)
C38 C49 1.516(10)
C39 C40 1.380(10)
C39 H39 0.9300
C40 C41 1.531(10)
C41 C44 1.523(11)
C41 C43 1.529(11)
C41 C42 1.548(11)
C42 H42A 0.9600
C42 H42B 0.9600
C42 H42C 0.9600
C43 H43A 0.9600
C43 H43B 0.9600
C43 H43C 0.9600
C44 H44A 0.9600
C44 H44B 0.9600
C44 H44C 0.9600
C45 C48 1.496(11)
C45 C47 1.527(11)
C45 C46 1.526(11)
C46 H46A 0.9600
C46 H46B 0.9600
C46 H46C 0.9600
C47 H47A 0.9600
C47 H47B 0.9600
C47 H47C 0.9600
C48 H48A 0.9600
C48 H48B 0.9600
C48 H48C 0.9600
C49 C50 1.515(10)
C49 C56 1.552(10)
C49 H49 0.9800
C50 C51 1.355(11)
C50 C55 1.384(11)
C51 C52 1.383(12)
C51 H51 0.9300
C52 C53 1.341(11)
C52 H52 0.9300
C53 C54 1.368(12)
C54 C55 1.390(11)
C54 H54 0.9300
C55 H55 0.9300
C56 C65 1.504(11)
C56 C57 1.532(11)
C56 H56 0.9800
C57 C58 1.500(12)
C57 H57A 0.9700
C57 H57B 0.9700
C58 C59 1.498(13)
C58 H58A 0.9700
C58 H58B 0.9700
C59 C64 1.371(13)
C59 C60 1.398(14)
C60 C61 1.405(17)
C60 H60 0.9300
C61 C62 1.364(19)
C61 H61 0.9300
C62 C63 1.367(16)
C62 H62 0.9300
C63 C64 1.398(12)
C63 H63 0.9300
C64 C65 1.475(12)
C65 C66 1.359(12)
C66 C68 1.399(16)
C66 C67 1.418(15)
C67 N3 1.142(13)
C68 N4 1.150(15)
O1 H1 0.8200
O2 H2A 0.8200

loop_
_geom_torsion_atom_site_label_1
_geom_torsion_atom_site_label_2
_geom_torsion_atom_site_label_3
_geom_torsion_atom_site_label_4
_geom_torsion
C6 C1 C2 C3 -1.6(12)
Br1 C1 C2 C3 179.7(6)
C1 C2 C3 C4 0.2(12)
C2 C3 C4 C5 1.9(11)
C2 C3 C4 C7 -177.0(7)
C3 C4 C5 C6 -2.6(12)
C7 C4 C5 C6 176.2(7)
C2 C1 C6 C5 0.9(13)
Br1 C1 C6 C5 179.5(7)
C4 C5 C6 C1 1.3(14)
C3 C4 C7 C21 110.9(8)
C5 C4 C7 C21 -68.0(9)
C3 C4 C7 C8 -123.6(7)
C5 C4 C7 C8 57.6(10)
C4 C7 C8 C17 -173.0(7)
C21 C7 C8 C17 -45.3(9)
C4 C7 C8 C9 68.1(10)
C21 C7 C8 C9 -164.2(7)
C17 C8 C9 C10 -60.2(9)
C7 C8 C9 C10 62.1(11)
C8 C9 C10 C11 35.7(12)
C9 C10 C11 C12 177.3(8)
C9 C10 C11 C16 -4.2(12)
C16 C11 C12 C13 0.2(15)
C10 C11 C12 C13 178.8(10)
C11 C12 C13 C14 -0.2(18)
C12 C13 C14 C15 -1.1(17)
C13 C14 C15 C16 2.3(15)
C12 C11 C16 C15 0.9(12)
C10 C11 C16 C15 -177.6(8)
C12 C11 C16 C17 178.4(8)
C10 C11 C16 C17 -0.1(12)
C14 C15 C16 C11 -2.2(12)
C14 C15 C16 C17 -179.6(8)
C11 C16 C17 C18 148.5(8)
C15 C16 C17 C18 -34.1(11)
C11 C16 C17 C8 -27.6(10)
C15 C16 C17 C8 149.8(7)
C9 C8 C17 C18 -120.6(8)
C7 C8 C17 C18 116.7(8)
C9 C8 C17 C16 55.7(9)
C7 C8 C17 C16 -67.0(9)
C16 C17 C18 C20 179.1(7)
C8 C17 C18 C20 -5.0(12)
C16 C17 C18 C19 -3.5(12)
C8 C17 C18 C19 172.4(7)
C4 C7 C21 C22 59.0(9)
C8 C7 C21 C22 -66.9(9)
C4 C7 C21 C26 -126.6(7)
C8 C7 C21 C26 107.5(8)
C26 C21 C22 C23 -0.5(11)
C7 C21 C22 C23 174.0(7)
C21 C22 C23 C24 -1.5(11)
C21 C22 C23 C31 179.0(7)
C22 C23 C24 O1 -176.2(7)
C31 C23 C24 O1 3.3(10)
C22 C23 C24 C25 2.5(11)
C31 C23 C24 C25 -178.0(7)
O1 C24 C25 C26 177.1(7)
C23 C24 C25 C26 -1.5(11)
O1 C24 C25 C27 -3.2(12)
C23 C24 C25 C27 178.2(7)
C22 C21 C26 C25 1.5(10)
C7 C21 C26 C25 -173.2(7)
C24 C25 C26 C21 -0.6(11)
C27 C25 C26 C21 179.7(7)
C24 C25 C27 C28 -176.9(8)
C26 C25 C27 C28 2.8(11)
C24 C25 C27 C30 -56.1(10)
C26 C25 C27 C30 123.6(8)
C24 C25 C27 C29 66.1(10)
C26 C25 C27 C29 -114.2(8)
C24 C23 C31 C32 176.1(8)
C22 C23 C31 C32 -4.4(10)
C24 C23 C31 C34 -64.2(10)
C22 C23 C31 C34 115.3(8)
C24 C23 C31 C33 57.4(10)
C22 C23 C31 C33 -123.2(8)
O2 C35 C36 C37 -179.5(7)
C40 C35 C36 C37 0.9(11)
O2 C35 C36 C45 1.5(10)
C40 C35 C36 C45 -178.1(7)
C35 C36 C37 C38 -0.2(10)
C45 C36 C37 C38 178.8(7)
C36 C37 C38 C39 -1.5(11)
C36 C37 C38 C49 175.3(7)
C37 C38 C39 C40 2.7(11)
C49 C38 C39 C40 -174.3(7)
C38 C39 C40 C35 -2.0(12)
C38 C39 C40 C41 178.4(7)
O2 C35 C40 C39 -179.4(7)
C36 C35 C40 C39 0.1(11)
O2 C35 C40 C41 0.2(12)
C36 C35 C40 C41 179.8(7)
C39 C40 C41 C44 126.9(8)
C35 C40 C41 C44 -52.7(11)
C39 C40 C41 C43 -109.9(9)
C35 C40 C41 C43 70.5(10)
C39 C40 C41 C42 7.6(11)
C35 C40 C41 C42 -172.1(8)
C37 C36 C45 C48 119.1(8)
C35 C36 C45 C48 -62.0(10)
C37 C36 C45 C47 -118.8(8)
C35 C36 C45 C47 60.2(10)
C37 C36 C45 C46 -1.3(10)
C35 C36 C45 C46 177.7(7)
C39 C38 C49 C50 -119.1(8)
C37 C38 C49 C50 64.1(10)
C39 C38 C49 C56 113.2(8)
C37 C38 C49 C56 -63.6(10)
C38 C49 C50 C51 113.7(9)
C56 C49 C50 C51 -118.3(9)
C38 C49 C50 C55 -66.2(11)
C56 C49 C50 C55 61.8(11)
C55 C50 C51 C52 -2.6(15)
C49 C50 C51 C52 177.5(9)
C50 C51 C52 C53 2.9(17)
C51 C52 C53 C54 -1.6(17)
C51 C52 C53 Br2 -178.6(9)
C52 C53 C54 C55 0.1(16)
Br2 C53 C54 C55 177.1(7)
C51 C50 C55 C54 1.1(14)
C49 C50 C55 C54 -178.9(9)
C53 C54 C55 C50 0.1(15)
C50 C49 C56 C65 -179.4(7)
C38 C49 C56 C65 -48.9(9)
C50 C49 C56 C57 62.3(9)
C38 C49 C56 C57 -167.2(7)
C65 C56 C57 C58 -60.4(9)
C49 C56 C57 C58 60.5(9)
C56 C57 C58 C59 34.2(11)
C57 C58 C59 C64 -3.1(13)
C57 C58 C59 C60 177.2(8)
C64 C59 C60 C61 -0.5(16)
C58 C59 C60 C61 179.2(11)
C59 C60 C61 C62 -1(2)
C60 C61 C62 C63 1(2)
C61 C62 C63 C64 0(2)
C60 C59 C64 C63 1.2(14)
C58 C59 C64 C63 -178.5(9)
C60 C59 C64 C65 180.0(8)
C58 C59 C64 C65 0.3(13)
C62 C63 C64 C59 -0.7(15)
C62 C63 C64 C65 -179.5(9)
C59 C64 C65 C66 145.7(9)
C63 C64 C65 C66 -35.5(13)
C59 C64 C65 C56 -29.6(11)
C63 C64 C65 C56 149.2(8)
C57 C56 C65 C66 -117.6(8)
C49 C56 C65 C66 120.0(8)
C57 C56 C65 C64 58.0(9)
C49 C56 C65 C64 -64.4(9)
C64 C65 C66 C68 177.1(9)
C56 C65 C66 C68 -7.9(13)
C64 C65 C66 C67 -3.7(14)
C56 C65 C66 C67 171.3(9)
